data_7231717
loop_
_publ_author_name
'Manna, Utsab'
'Das, Gopal'

_publ_section_title
;
 Halo-phenyl based linear dipodal receptors for entrapment of
 anions/anionic associations within neutral non-cooperative
 self-assemblies
;
_journal_issue 1
_journal_name_full CrystEngComm
_journal_page_first 65
_journal_paper_doi 10.1039/C8CE01558A
_journal_volume 21
_journal_year 2019
_chemical_formula_moiety 'C20 H16 Br2 N4 O2, 2(C16 H36 N), 2(C2 H3 O2)'
_chemical_formula_sum 'C56 H94 Br2 N6 O6'
_chemical_formula_weight 1107.17
_space_group_crystal_system monoclinic
_space_group_IT_number 14
_space_group_name_Hall '-P 2ybc'
_space_group_name_H-M_alt 'P 1 21/c 1'
_symmetry_space_group_name_Hall '-P 2ybc'
_symmetry_space_group_name_H-M 'P 1 21/c 1'
_atom_sites_solution_hydrogens geom
_audit_creation_method SHELXL-2014/7
_audit_update_record
;
2018-08-05 deposited with the CCDC.
2018-10-29 downloaded from the CCDC.
;
_cell_angle_alpha 90
_cell_angle_beta 93.852(7)
_cell_angle_gamma 90
_cell_formula_units_Z 4
_cell_length_a 13.2635(9)
_cell_length_b 16.5661(12)
_cell_length_c 28.231(3)
_cell_measurement_reflns_used 2641
_cell_measurement_temperature 298(2)
_cell_measurement_theta_max 19.8510
_cell_measurement_theta_min 3.4780
_cell_volume 6189.0(9)
_computing_cell_refinement 'CrysAlisPro 1.171.38.46 (Rigaku OD, 2015)'
_computing_data_collection 'CrysAlisPro 1.171.38.46 (Rigaku OD, 2015)'
_computing_data_reduction 'CrysAlisPro 1.171.38.46 (Rigaku OD, 2015)'
_computing_molecular_graphics 'SHELXT 2014/5 (Sheldrick, 2014)'
_computing_publication_material 'SHELXT 2014/5 (Sheldrick, 2014)'
_computing_structure_refinement 'SHELXL-2014/7 (Sheldrick, 2014)'
_computing_structure_solution 'SHELXT 2014/5 (Sheldrick, 2014)'
_diffrn_ambient_temperature 298(2)
_diffrn_measured_fraction_theta_full 0.997
_diffrn_measured_fraction_theta_max 0.997
_diffrn_measurement_device_type 'SuperNova, Single source at offset, Eos'
_diffrn_measurement_method '\w scans'
_diffrn_radiation_type MoK\a
_diffrn_radiation_wavelength 0.71073
_diffrn_reflns_av_R_equivalents 0.0832
_diffrn_reflns_av_unetI/netI 0.1553
_diffrn_reflns_Laue_measured_fraction_full 0.997
_diffrn_reflns_Laue_measured_fraction_max 0.997
_diffrn_reflns_limit_h_max 10
_diffrn_reflns_limit_h_min -15
_diffrn_reflns_limit_k_max 19
_diffrn_reflns_limit_k_min -15
_diffrn_reflns_limit_l_max 33
_diffrn_reflns_limit_l_min -30
_diffrn_reflns_number 25495
_diffrn_reflns_point_group_measured_fraction_full 0.997
_diffrn_reflns_point_group_measured_fraction_max 0.997
_diffrn_reflns_theta_full 24.999
_diffrn_reflns_theta_max 24.999
_diffrn_reflns_theta_min 2.893
_diffrn_source 'micro-focus sealed X-ray tube'
_exptl_absorpt_coefficient_mu 1.358
_exptl_absorpt_correction_type multi-scan
_exptl_absorpt_process_details SADABS
_exptl_crystal_colour colourless
_exptl_crystal_density_diffrn 1.188
_exptl_crystal_description needle
_exptl_crystal_F_000 2360.0
_exptl_crystal_size_max 0.31
_exptl_crystal_size_mid 0.27
_exptl_crystal_size_min 0.24
_exptl_transmission_factor_max 0.722
_exptl_transmission_factor_min 0.663
_refine_diff_density_max 0.599
_refine_diff_density_min -0.426
_refine_diff_density_rms 0.049
_refine_ls_extinction_coef 0.00064(15)
_refine_ls_extinction_expression Fc^*^=kFc[1+0.001xFc^2^\l^3^/sin(2\q)]^-1/4^
_refine_ls_extinction_method 'SHELXL-2014/7 (Sheldrick 2014'
_refine_ls_goodness_of_fit_ref 1.000
_refine_ls_hydrogen_treatment constr
_refine_ls_matrix_type full
_refine_ls_number_parameters 642
_refine_ls_number_reflns 10864
_refine_ls_number_restraints 7
_refine_ls_restrained_S_all 1.001
_refine_ls_R_factor_all 0.2285
_refine_ls_R_factor_gt 0.0743
_refine_ls_shift/su_max 0.003
_refine_ls_shift/su_mean 0.000
_refine_ls_structure_factor_coef Fsqd
_refine_ls_weighting_details 'w=1/[\s^2^(Fo^2^)+(0.0600P)^2^] where P=(Fo^2^+2Fc^2^)/3'
_refine_ls_weighting_scheme calc
_refine_ls_wR_factor_gt 0.1560
_refine_ls_wR_factor_ref 0.2268
_reflns_Friedel_coverage 0.000
_reflns_number_gt 7625
_reflns_number_total 10864
_reflns_threshold_expression 'I > 2\s(I)'
_cod_data_source_file c8ce01558a2.cif
_cod_data_source_block ppda-p-Br-TBAOAc-2c
_cod_depositor_comments 'Adding full bibliography for 7231714--7231722.cif.'
_cod_original_cell_volume 6189.1(8)
_cod_database_code 7231717
_shelx_shelxl_version_number 2014/7
_shelx_space_group_comment
;
The symmetry employed for this shelxl refinement is uniquely defined
by the following loop, which should always be used as a source of
symmetry information in preference to the above space-group names.
They are only intended as comments.
;

loop_
_space_group_symop_operation_xyz
'x, y, z'
'-x, y+1/2, -z+1/2'
'-x, -y, -z'
'x, -y-1/2, z-1/2'

loop_
_atom_site_label
_atom_site_type_symbol
_atom_site_fract_x
_atom_site_fract_y
_atom_site_fract_z
_atom_site_U_iso_or_equiv
_atom_site_adp_type
_atom_site_occupancy
_atom_site_site_symmetry_order
_atom_site_calc_flag
_atom_site_refinement_flags_posn
_atom_site_refinement_flags_adp
Br1 Br 0.16209(6) 0.48833(5) 0.08995(3) 0.1124(4) Uani 1 1 d . .
Br2 Br 1.71010(7) 0.48247(7) 0.35716(4) 0.1451(5) Uani 1 1 d . .
O6 O 0.9616(4) 0.6020(3) 0.62109(19) 0.1053(18) Uani 1 1 d . .
O2 O 1.2291(3) 0.4557(3) 0.24459(19) 0.0974(16) Uani 1 1 d . .
O1 O 0.6403(3) 0.4571(3) 0.19540(19) 0.0890(15) Uani 1 1 d . .
O4 O 0.8172(4) 0.1615(3) 0.56908(18) 0.1072(18) Uani 1 1 d . .
O3 O 0.6787(4) 0.1201(3) 0.52848(18) 0.1103(18) Uani 1 1 d . .
N4 N 1.2609(4) 0.4244(3) 0.32262(18) 0.0723(16) Uani 1 1 d . .
H4N H 1.2325 0.4086 0.3475 0.087 Uiso 1 1 calc R U
N1 N 0.6097(4) 0.4169(3) 0.11786(19) 0.0754(16) Uani 1 1 d . .
H1N H 0.6374 0.3983 0.0934 0.091 Uiso 1 1 calc R U
O5 O 0.8120(4) 0.6510(3) 0.59722(18) 0.0976(16) Uani 1 1 d . .
N3 N 1.1020(4) 0.4102(3) 0.28740(18) 0.0732(16) Uani 1 1 d . .
H3N H 1.0886 0.3935 0.3151 0.088 Uiso 1 1 calc R U
N5 N 0.1012(4) 0.6568(3) 0.34935(19) 0.0762(16) Uani 1 1 d . .
N6 N 0.4078(4) 0.1911(4) 0.3994(2) 0.0879(18) Uani 1 1 d . .
C4 C 0.3612(6) 0.4652(4) 0.0618(3) 0.081(2) Uani 1 1 d . .
H4 H 0.3332 0.4775 0.0316 0.098 Uiso 1 1 calc R U
C3 C 0.3027(5) 0.4635(4) 0.0982(3) 0.081(2) Uani 1 1 d . .
N2 N 0.7692(4) 0.4116(3) 0.15274(18) 0.0725(15) Uani 1 1 d . .
H2N H 0.7835 0.3968 0.1248 0.087 Uiso 1 1 calc R U
C15 C 1.3650(5) 0.4403(3) 0.3280(3) 0.0639(18) Uani 1 1 d . .
C9 C 0.9461(5) 0.4160(3) 0.1724(2) 0.0680(18) Uani 1 1 d . .
H9 H 0.9544 0.4173 0.1400 0.082 Uiso 1 1 calc R U
C6 C 0.5058(5) 0.4325(4) 0.1137(3) 0.0687(19) Uani 1 1 d . .
C14 C 1.1995(5) 0.4314(4) 0.2812(3) 0.0642(18) Uani 1 1 d . .
C5 C 0.4634(5) 0.4488(4) 0.0685(2) 0.0735(19) Uani 1 1 d . .
H5 H 0.5036 0.4487 0.0427 0.088 Uiso 1 1 calc R U
C54 C 0.7622(6) 0.1536(4) 0.5322(3) 0.081(2) Uani 1 1 d . .
C8 C 0.8495(5) 0.4155(4) 0.1880(3) 0.0689(19) Uani 1 1 d . .
C11 C 1.0208(5) 0.4130(3) 0.2523(3) 0.0626(18) Uani 1 1 d . .
C20 C 1.4058(5) 0.4517(3) 0.3741(2) 0.077(2) Uani 1 1 d . .
H20 H 1.3644 0.4510 0.3994 0.093 Uiso 1 1 calc R U
C49 C 0.4153(5) 0.2595(4) 0.4353(3) 0.086(2) Uani 1 1 d . .
H49A H 0.3479 0.2805 0.4387 0.103 Uiso 1 1 calc R U
H49B H 0.4548 0.3026 0.4225 0.103 Uiso 1 1 calc R U
C7 C 0.6712(6) 0.4294(4) 0.1592(3) 0.070(2) Uani 1 1 d . .
C18 C 1.5702(5) 0.4669(4) 0.3449(3) 0.083(2) Uani 1 1 d . .
C10 C 1.0310(5) 0.4148(4) 0.2039(3) 0.077(2) Uani 1 1 d . .
H10 H 1.0950 0.4151 0.1925 0.092 Uiso 1 1 calc R U
C41 C 0.3553(5) 0.2263(4) 0.3549(3) 0.086(2) Uani 1 1 d . .
H41A H 0.3957 0.2711 0.3447 0.103 Uiso 1 1 calc R U
H41B H 0.2909 0.2482 0.3631 0.103 Uiso 1 1 calc R U
C1 C 0.4447(6) 0.4289(4) 0.1498(3) 0.103(3) Uani 1 1 d . .
H1 H 0.4722 0.4152 0.1799 0.123 Uiso 1 1 calc R U
C25 C 0.0274(5) 0.7163(4) 0.3692(3) 0.086(2) Uani 1 1 d . .
H25A H 0.0614 0.7432 0.3963 0.103 Uiso 1 1 calc R U
H25B H 0.0112 0.7571 0.3453 0.103 Uiso 1 1 calc R U
C13 C 0.8394(5) 0.4146(4) 0.2367(3) 0.075(2) Uani 1 1 d . .
H13 H 0.7753 0.4153 0.2482 0.090 Uiso 1 1 calc R U
C2 C 0.3410(5) 0.4450(4) 0.1436(3) 0.102(3) Uani 1 1 d . .
H2 H 0.2997 0.4434 0.1689 0.122 Uiso 1 1 calc R U
C21 C 0.0566(5) 0.6182(4) 0.3035(2) 0.092(2) Uani 1 1 d . .
H21A H -0.0034 0.5882 0.3105 0.110 Uiso 1 1 calc R U
H21B H 0.1051 0.5797 0.2925 0.110 Uiso 1 1 calc R U
C16 C 1.4266(5) 0.4448(4) 0.2912(3) 0.083(2) Uani 1 1 d . .
H16 H 1.3985 0.4401 0.2602 0.099 Uiso 1 1 calc R U
C19 C 1.5098(6) 0.4641(4) 0.3819(3) 0.086(2) Uani 1 1 d . .
H19 H 1.5379 0.4706 0.4128 0.104 Uiso 1 1 calc R U
C37 C 0.3492(6) 0.1202(4) 0.4166(3) 0.095(2) Uani 1 1 d . .
H37A H 0.3878 0.0956 0.4432 0.114 Uiso 1 1 calc R U
H37B H 0.3423 0.0804 0.3913 0.114 Uiso 1 1 calc R U
C38 C 0.2440(5) 0.1410(4) 0.4319(3) 0.093(2) Uani 1 1 d . .
H38A H 0.2503 0.1715 0.4613 0.111 Uiso 1 1 calc R U
H38B H 0.2092 0.1746 0.4079 0.111 Uiso 1 1 calc R U
C17 C 1.5309(6) 0.4563(4) 0.2988(3) 0.096(2) Uani 1 1 d . .
H17 H 1.5726 0.4568 0.2736 0.116 Uiso 1 1 calc R U
C29 C 0.1260(6) 0.5889(4) 0.3833(3) 0.101(3) Uani 1 1 d . .
H29A H 0.1717 0.5522 0.3687 0.121 Uiso 1 1 calc R U
H29B H 0.0643 0.5594 0.3880 0.121 Uiso 1 1 calc R U
C50 C 0.4619(5) 0.2389(5) 0.4847(3) 0.103(3) Uani 1 1 d . .
H50A H 0.5279 0.2145 0.4824 0.124 Uiso 1 1 calc R U
H50B H 0.4192 0.2011 0.5002 0.124 Uiso 1 1 calc R U
C12 C 0.9237(5) 0.4126(4) 0.2682(2) 0.076(2) Uani 1 1 d . .
H12 H 0.9155 0.4111 0.3006 0.091 Uiso 1 1 calc R U
C33 C 0.1942(5) 0.7053(4) 0.3409(3) 0.089(2) Uani 1 1 d . .
H33A H 0.2189 0.7291 0.3709 0.107 Uiso 1 1 calc R U
H33B H 0.1746 0.7493 0.3195 0.107 Uiso 1 1 calc R U
C53 C 0.8035(6) 0.1849(5) 0.4874(3) 0.123(3) Uani 1 1 d . .
H53A H 0.8042 0.2428 0.4880 0.185 Uiso 1 1 calc R U
H53B H 0.7616 0.1666 0.4605 0.185 Uiso 1 1 calc R U
H53C H 0.8711 0.1651 0.4851 0.185 Uiso 1 1 calc R U
C26 C -0.0698(6) 0.6814(4) 0.3845(3) 0.104(3) Uani 1 1 d . .
H26A H -0.0564 0.6431 0.4101 0.125 Uiso 1 1 calc R U
H26B H -0.1055 0.6537 0.3581 0.125 Uiso 1 1 calc R U
C30 C 0.1736(6) 0.6135(4) 0.4317(3) 0.110(3) Uani 1 1 d . .
H30A H 0.2381 0.6394 0.4277 0.132 Uiso 1 1 calc R U
H30B H 0.1302 0.6526 0.4459 0.132 Uiso 1 1 calc R U
C34 C 0.2818(6) 0.6597(4) 0.3202(3) 0.106(3) Uani 1 1 d . .
H34A H 0.3062 0.6177 0.3420 0.127 Uiso 1 1 calc R U
H34B H 0.2589 0.6346 0.2904 0.127 Uiso 1 1 calc R U
C36 C 0.4502(9) 0.6839(7) 0.2950(5) 0.259(7) Uani 1 1 d . U
H36A H 0.4930 0.6631 0.3210 0.389 Uiso 1 1 calc R U
H36B H 0.4864 0.7237 0.2782 0.389 Uiso 1 1 calc R U
H36C H 0.4299 0.6406 0.2739 0.389 Uiso 1 1 calc R U
C52 C 0.5156(8) 0.3005(6) 0.5627(4) 0.207(5) Uani 1 1 d . .
H52A H 0.4716 0.2648 0.5783 0.310 Uiso 1 1 calc R U
H52B H 0.5226 0.3502 0.5802 0.310 Uiso 1 1 calc R U
H52C H 0.5808 0.2757 0.5613 0.310 Uiso 1 1 calc R U
C22 C 0.0283(5) 0.6774(4) 0.2629(2) 0.095(2) Uani 1 1 d . .
H22A H -0.0281 0.7104 0.2713 0.114 Uiso 1 1 calc R U
H22B H 0.0851 0.7128 0.2583 0.114 Uiso 1 1 calc R U
C43 C 0.2971(7) 0.2158(6) 0.2685(3) 0.141(4) Uani 1 1 d . .
H43A H 0.2359 0.2445 0.2751 0.169 Uiso 1 1 calc R U
H43B H 0.3472 0.2552 0.2605 0.169 Uiso 1 1 calc R U
C55 C 0.9492(6) 0.6738(5) 0.5481(3) 0.140(3) Uani 1 1 d . .
H55A H 1.0196 0.6855 0.5549 0.210 Uiso 1 1 calc R U
H55B H 0.9141 0.7224 0.5385 0.210 Uiso 1 1 calc R U
H55C H 0.9419 0.6348 0.5229 0.210 Uiso 1 1 calc R U
C23 C -0.0002(7) 0.6323(5) 0.2170(3) 0.118(3) Uani 1 1 d . .
H23A H 0.0564 0.5991 0.2091 0.141 Uiso 1 1 calc R U
H23B H -0.0565 0.5967 0.2221 0.141 Uiso 1 1 calc R U
C39 C 0.1837(6) 0.0670(4) 0.4390(3) 0.105(3) Uani 1 1 d . .
H39A H 0.1749 0.0387 0.4089 0.126 Uiso 1 1 calc R U
H39B H 0.2220 0.0320 0.4610 0.126 Uiso 1 1 calc R U
C56 C 0.9047(7) 0.6398(5) 0.5925(3) 0.088(2) Uani 1 1 d . .
C45 C 0.5110(5) 0.1587(4) 0.3884(3) 0.106(3) Uani 1 1 d . .
H45A H 0.5015 0.1168 0.3645 0.127 Uiso 1 1 calc R U
H45B H 0.5421 0.1338 0.4169 0.127 Uiso 1 1 calc R U
C24 C -0.0289(7) 0.6865(5) 0.1759(3) 0.140(3) Uani 1 1 d . .
H24A H -0.0916 0.7129 0.1811 0.209 Uiso 1 1 calc R U
H24B H -0.0364 0.6550 0.1473 0.209 Uiso 1 1 calc R U
H24C H 0.0229 0.7263 0.1729 0.209 Uiso 1 1 calc R U
C42 C 0.3361(7) 0.1692(5) 0.3132(3) 0.122(3) Uani 1 1 d . .
H42A H 0.2867 0.1290 0.3209 0.146 Uiso 1 1 calc R U
H42B H 0.3983 0.1415 0.3070 0.146 Uiso 1 1 calc R U
C35 C 0.3655(7) 0.7189(6) 0.3124(4) 0.160(4) Uani 1 1 d . U
H35A H 0.3400 0.7600 0.2902 0.192 Uiso 1 1 calc R U
H35B H 0.3850 0.7454 0.3422 0.192 Uiso 1 1 calc R U
C44 C 0.2761(8) 0.1620(7) 0.2285(4) 0.196(5) Uani 1 1 d . .
H44A H 0.3327 0.1267 0.2255 0.294 Uiso 1 1 calc R U
H44B H 0.2648 0.1932 0.2000 0.294 Uiso 1 1 calc R U
H44C H 0.2170 0.1306 0.2336 0.294 Uiso 1 1 calc R U
C27 C -0.1339(7) 0.7529(5) 0.4014(4) 0.142(4) Uani 1 1 d . .
H27A H -0.0953 0.7822 0.4262 0.171 Uiso 1 1 calc R U
H27B H -0.1488 0.7896 0.3751 0.171 Uiso 1 1 calc R U
C40 C 0.0836(6) 0.0807(5) 0.4569(3) 0.131(3) Uani 1 1 d . .
H40A H 0.0911 0.0937 0.4901 0.197 Uiso 1 1 calc R U
H40B H 0.0434 0.0328 0.4524 0.197 Uiso 1 1 calc R U
H40C H 0.0508 0.1247 0.4399 0.197 Uiso 1 1 calc R U
C28 C -0.2290(8) 0.7246(7) 0.4195(4) 0.200(5) Uani 1 1 d . .
H28A H -0.2693 0.6988 0.3944 0.300 Uiso 1 1 calc R U
H28B H -0.2653 0.7698 0.4311 0.300 Uiso 1 1 calc R U
H28C H -0.2145 0.6869 0.4449 0.300 Uiso 1 1 calc R U
C32 C 0.2444(10) 0.5604(7) 0.5084(4) 0.253(8) Uani 1 1 d . .
H32A H 0.3104 0.5366 0.5084 0.380 Uiso 1 1 calc R U
H32B H 0.2089 0.5380 0.5339 0.380 Uiso 1 1 calc R U
H32C H 0.2508 0.6177 0.5126 0.380 Uiso 1 1 calc R U
C46 C 0.5841(6) 0.2217(5) 0.3707(4) 0.143(4) Uani 1 1 d . .
H46A H 0.5506 0.2532 0.3453 0.172 Uiso 1 1 calc R U
H46B H 0.6053 0.2581 0.3964 0.172 Uiso 1 1 calc R U
C51 C 0.4715(8) 0.3178(6) 0.5129(3) 0.162(4) Uani 1 1 d . .
H51A H 0.5149 0.3550 0.4973 0.194 Uiso 1 1 calc R U
H51B H 0.4055 0.3425 0.5142 0.194 Uiso 1 1 calc R U
C31 C 0.1895(8) 0.5440(5) 0.4642(3) 0.163(5) Uani 1 1 d . .
H31A H 0.1239 0.5224 0.4707 0.196 Uiso 1 1 calc R U
H31B H 0.2250 0.5023 0.4479 0.196 Uiso 1 1 calc R U
C47 C 0.6748(7) 0.1795(6) 0.3529(4) 0.177(5) Uani 1 1 d . .
H47A H 0.7070 0.1473 0.3783 0.213 Uiso 1 1 calc R U
H47B H 0.6529 0.1433 0.3272 0.213 Uiso 1 1 calc R U
C48 C 0.7480(9) 0.2367(9) 0.3360(6) 0.299(9) Uani 1 1 d . .
H48A H 0.7236 0.2575 0.3056 0.448 Uiso 1 1 calc R U
H48B H 0.8114 0.2098 0.3330 0.448 Uiso 1 1 calc R U
H48C H 0.7571 0.2804 0.3582 0.448 Uiso 1 1 calc R U

loop_
_atom_site_aniso_label
_atom_site_aniso_U_11
_atom_site_aniso_U_22
_atom_site_aniso_U_33
_atom_site_aniso_U_23
_atom_site_aniso_U_13
_atom_site_aniso_U_12
Br1 0.0640(5) 0.1502(8) 0.1205(8) 0.0263(6) -0.0127(5) 0.0044(5)
Br2 0.0799(7) 0.2375(12) 0.1149(9) 0.0208(8) -0.0160(6) -0.0425(7)
O6 0.094(4) 0.130(4) 0.093(4) -0.001(3) 0.008(3) 0.004(3)
O2 0.059(3) 0.159(5) 0.074(4) 0.026(3) 0.003(3) -0.012(3)
O1 0.073(3) 0.116(4) 0.078(4) -0.011(3) 0.000(3) 0.011(3)
O4 0.121(5) 0.131(4) 0.069(4) -0.005(3) -0.001(3) -0.036(3)
O3 0.083(4) 0.150(4) 0.097(4) -0.007(3) -0.002(3) -0.014(3)
N4 0.070(4) 0.083(4) 0.062(4) 0.003(3) -0.005(3) 0.002(3)
N1 0.065(4) 0.091(4) 0.069(4) 0.003(3) 0.002(3) 0.001(3)
O5 0.091(4) 0.113(4) 0.091(4) 0.017(3) 0.022(3) 0.008(3)
N3 0.058(3) 0.086(4) 0.073(4) 0.010(3) -0.012(3) 0.002(3)
N5 0.085(4) 0.068(4) 0.074(4) -0.003(3) -0.005(3) -0.002(3)
N6 0.069(4) 0.081(4) 0.114(6) 0.027(4) 0.007(4) 0.013(3)
C4 0.073(5) 0.103(5) 0.066(6) 0.011(4) -0.006(4) -0.005(4)
C3 0.060(5) 0.095(5) 0.085(6) 0.010(5) -0.010(4) -0.003(4)
N2 0.062(4) 0.093(4) 0.062(4) 0.006(3) 0.002(3) 0.000(3)
C15 0.053(4) 0.061(4) 0.078(6) 0.003(4) 0.000(4) 0.000(3)
C9 0.079(5) 0.062(4) 0.063(5) 0.003(3) -0.005(4) 0.002(4)
C6 0.053(4) 0.088(5) 0.065(5) 0.009(4) 0.003(4) -0.003(4)
C14 0.048(4) 0.083(5) 0.062(5) -0.002(4) 0.010(4) 0.003(3)
C5 0.069(5) 0.090(5) 0.061(5) -0.001(4) 0.000(4) -0.003(4)
C54 0.089(6) 0.083(5) 0.071(6) 0.001(4) 0.012(5) -0.004(4)
C8 0.057(4) 0.075(4) 0.074(6) 0.000(4) 0.000(4) 0.000(3)
C11 0.062(5) 0.055(4) 0.070(5) 0.000(4) -0.002(4) 0.006(3)
C20 0.086(6) 0.085(5) 0.061(5) -0.001(4) -0.004(4) 0.007(4)
C49 0.075(5) 0.069(5) 0.113(7) 0.006(5) 0.010(5) 0.001(4)
C7 0.070(5) 0.072(5) 0.066(6) 0.001(4) 0.000(5) 0.002(4)
C18 0.071(5) 0.116(6) 0.063(6) 0.000(5) 0.006(4) -0.010(4)
C10 0.069(5) 0.082(5) 0.079(6) 0.004(4) 0.003(4) -0.003(4)
C41 0.080(5) 0.085(5) 0.093(6) -0.010(5) 0.012(5) 0.012(4)
C1 0.064(5) 0.150(7) 0.092(7) 0.045(6) -0.015(5) 0.016(5)
C25 0.101(6) 0.077(5) 0.082(6) -0.021(4) 0.016(5) 0.005(5)
C13 0.062(5) 0.091(5) 0.071(6) -0.001(4) 0.004(4) 0.002(4)
C2 0.068(5) 0.162(7) 0.076(6) 0.043(5) 0.008(4) 0.001(5)
C21 0.105(6) 0.078(5) 0.090(6) -0.032(5) -0.009(5) 0.001(4)
C16 0.063(5) 0.124(6) 0.061(5) 0.002(4) 0.006(4) -0.006(4)
C19 0.083(6) 0.087(5) 0.084(6) 0.008(4) -0.025(5) -0.011(4)
C37 0.102(6) 0.071(5) 0.114(7) 0.012(5) 0.020(5) 0.004(4)
C38 0.083(6) 0.078(5) 0.116(7) 0.001(5) 0.000(5) -0.015(4)
C17 0.081(6) 0.127(6) 0.082(6) 0.006(5) 0.013(5) -0.010(5)
C29 0.128(7) 0.077(5) 0.094(6) 0.003(5) -0.021(5) 0.001(4)
C50 0.093(6) 0.110(6) 0.103(7) 0.024(5) -0.018(5) 0.000(5)
C12 0.067(5) 0.100(5) 0.061(5) 0.007(4) 0.001(4) -0.002(4)
C33 0.088(6) 0.093(5) 0.087(6) -0.008(4) 0.002(5) -0.010(4)
C53 0.150(8) 0.139(7) 0.083(7) -0.013(6) 0.034(6) -0.034(6)
C26 0.106(7) 0.091(6) 0.114(7) -0.003(5) 0.004(5) -0.001(5)
C30 0.131(7) 0.109(6) 0.088(6) 0.006(5) -0.012(5) 0.006(5)
C34 0.085(6) 0.114(6) 0.121(8) -0.006(5) 0.028(5) 0.002(5)
C36 0.214(14) 0.217(13) 0.36(2) -0.009(13) 0.147(14) 0.019(10)
C52 0.204(13) 0.197(11) 0.218(15) -0.028(10) 0.005(11) -0.010(9)
C22 0.108(6) 0.087(5) 0.087(6) 0.005(5) -0.018(5) 0.006(4)
C43 0.147(9) 0.176(9) 0.100(8) -0.050(7) 0.009(7) 0.017(7)
C55 0.151(8) 0.158(8) 0.120(8) 0.039(7) 0.069(7) 0.010(6)
C23 0.150(8) 0.120(7) 0.081(6) -0.026(5) -0.016(6) -0.005(6)
C39 0.091(6) 0.097(6) 0.124(8) 0.011(5) -0.009(6) -0.019(5)
C56 0.088(7) 0.091(6) 0.088(7) -0.013(5) 0.018(6) -0.014(5)
C45 0.076(5) 0.104(6) 0.139(8) 0.036(5) 0.019(5) 0.025(5)
C24 0.166(9) 0.166(8) 0.082(7) 0.013(6) -0.026(6) -0.001(7)
C42 0.135(8) 0.113(6) 0.118(8) -0.015(6) 0.016(6) 0.022(5)
C35 0.119(9) 0.156(9) 0.210(13) -0.044(8) 0.050(8) -0.006(7)
C44 0.180(11) 0.256(12) 0.153(11) -0.075(10) 0.013(9) 0.003(9)
C27 0.107(8) 0.121(7) 0.204(12) -0.004(7) 0.053(7) 0.012(6)
C40 0.099(7) 0.152(8) 0.140(9) 0.037(6) -0.011(6) -0.045(6)
C28 0.181(12) 0.221(12) 0.204(14) -0.035(10) 0.052(10) 0.007(9)
C32 0.35(2) 0.245(13) 0.145(11) 0.042(10) -0.105(13) 0.033(13)
C46 0.087(7) 0.141(8) 0.206(11) 0.063(7) 0.034(7) 0.024(6)
C51 0.199(11) 0.187(10) 0.093(8) 0.006(8) -0.042(8) -0.018(8)
C31 0.252(13) 0.136(8) 0.095(8) 0.007(7) -0.032(8) 0.049(8)
C47 0.104(8) 0.210(11) 0.226(13) 0.070(10) 0.070(8) 0.034(8)
C48 0.182(14) 0.36(2) 0.37(2) 0.142(18) 0.157(14) 0.077(13)

loop_
_atom_type_symbol
_atom_type_description
_atom_type_scat_dispersion_real
_atom_type_scat_dispersion_imag
_atom_type_scat_source
C C 0.0033 0.0016 'International Tables Vol C Tables 4.2.6.8 and 6.1.1.4'
H H 0.0000 0.0000 'International Tables Vol C Tables 4.2.6.8 and 6.1.1.4'
N N 0.0061 0.0033 'International Tables Vol C Tables 4.2.6.8 and 6.1.1.4'
O O 0.0106 0.0060 'International Tables Vol C Tables 4.2.6.8 and 6.1.1.4'
Br Br -0.2901 2.4595 'International Tables Vol C Tables 4.2.6.8 and 6.1.1.4'

loop_
_geom_angle_atom_site_label_1
_geom_angle_atom_site_label_2
_geom_angle_atom_site_label_3
_geom_angle
C14 N4 C15 126.5(6)
C7 N1 C6 124.1(6)
C14 N3 C11 125.9(6)
C29 N5 C33 110.8(5)
C29 N5 C25 111.6(6)
C33 N5 C25 105.5(5)
C29 N5 C21 106.4(5)
C33 N5 C21 111.4(6)
C25 N5 C21 111.2(5)
C37 N6 C41 110.4(5)
C37 N6 C49 112.3(6)
C41 N6 C49 105.8(5)
C37 N6 C45 106.3(5)
C41 N6 C45 109.6(6)
C49 N6 C45 112.3(5)
C3 C4 C5 120.6(7)
C4 C3 C2 121.6(7)
C4 C3 Br1 121.2(6)
C2 C3 Br1 117.1(7)
C7 N2 C8 125.5(6)
C16 C15 C20 119.3(6)
C16 C15 N4 124.2(6)
C20 C15 N4 116.5(7)
C8 C9 C10 121.7(7)
C1 C6 C5 118.6(7)
C1 C6 N1 124.5(6)
C5 C6 N1 116.8(7)
O2 C14 N3 124.4(6)
O2 C14 N4 123.2(6)
N3 C14 N4 112.4(7)
C4 C5 C6 119.8(7)
O3 C54 O4 126.3(8)
O3 C54 C53 117.3(7)
O4 C54 C53 116.4(7)
C9 C8 C13 117.9(6)
C9 C8 N2 116.6(7)
C13 C8 N2 125.5(6)
C10 C11 C12 118.2(6)
C10 C11 N3 125.0(6)
C12 C11 N3 116.8(6)
C15 C20 C19 119.2(7)
N6 C49 C50 116.6(6)
O1 C7 N2 125.1(6)
O1 C7 N1 123.3(7)
N2 C7 N1 111.5(7)
C19 C18 C17 121.1(7)
C19 C18 Br2 119.2(6)
C17 C18 Br2 119.7(7)
C11 C10 C9 120.4(7)
N6 C41 C42 116.6(6)
C6 C1 C2 122.1(7)
C26 C25 N5 116.2(6)
C12 C13 C8 120.6(6)
C3 C2 C1 117.1(7)
N5 C21 C22 115.2(5)
C15 C16 C17 121.7(7)
C18 C19 C20 120.6(7)
N6 C37 C38 114.6(5)
C39 C38 C37 111.2(6)
C18 C17 C16 118.0(7)
N5 C29 C30 115.6(5)
C49 C50 C51 107.4(6)
C13 C12 C11 121.2(7)
N5 C33 C34 116.6(6)
C25 C26 C27 107.1(6)
C31 C30 C29 112.4(6)
C35 C34 C33 108.7(7)
C23 C22 C21 110.9(6)
C44 C43 C42 111.5(8)
C24 C23 C22 113.8(6)
C40 C39 C38 115.2(7)
O6 C56 O5 124.2(9)
O6 C56 C55 118.0(8)
O5 C56 C55 117.8(8)
N6 C45 C46 115.0(6)
C41 C42 C43 110.7(6)
C36 C35 C34 113.8(9)
C28 C27 C26 111.4(8)
C47 C46 C45 109.2(7)
C52 C51 C50 109.7(8)
C32 C31 C30 115.8(9)
C48 C47 C46 111.8(10)

loop_
_geom_bond_atom_site_label_1
_geom_bond_atom_site_label_2
_geom_bond_distance
Br1 C3 1.909(7)
Br2 C18 1.882(7)
O6 C56 1.238(8)
O2 C14 1.201(7)
O1 C7 1.217(7)
O4 C54 1.238(7)
O3 C54 1.236(7)
N4 C14 1.384(7)
N4 C15 1.404(7)
N1 C7 1.394(7)
N1 C6 1.400(7)
O5 C56 1.260(8)
N3 C14 1.362(7)
N3 C11 1.415(7)
N5 C29 1.499(7)
N5 C33 1.505(8)
N5 C25 1.523(7)
N5 C21 1.528(7)
N6 C37 1.506(8)
N6 C41 1.511(7)
N6 C49 1.519(8)
N6 C45 1.523(8)
C4 C3 1.328(9)
C4 C5 1.383(8)
C3 C2 1.381(9)
N2 C7 1.357(8)
N2 C8 1.410(7)
C15 C16 1.368(8)
C15 C20 1.387(8)
C9 C8 1.383(8)
C9 C10 1.387(7)
C6 C1 1.347(9)
C6 C5 1.385(8)
C54 C53 1.502(9)
C8 C13 1.389(9)
C11 C10 1.380(8)
C11 C12 1.392(8)
C20 C19 1.398(8)
C49 C50 1.523(8)
C18 C19 1.361(9)
C18 C17 1.380(9)
C41 C42 1.520(9)
C1 C2 1.400(8)
C25 C26 1.502(9)
C13 C12 1.381(7)
C21 C22 1.534(8)
C16 C17 1.399(8)
C37 C38 1.528(8)
C38 C39 1.484(8)
C29 C30 1.524(8)
C50 C51 1.530(10)
C33 C34 1.533(9)
C26 C27 1.551(10)
C30 C31 1.478(9)
C34 C35 1.508(10)
C36 C35 1.382(11)
C52 C51 1.515(11)
C22 C23 1.522(8)
C43 C44 1.451(10)
C43 C42 1.537(10)
C55 C56 1.528(10)
C23 C24 1.496(9)
C39 C40 1.471(9)
C45 C46 1.531(9)
C27 C28 1.469(11)
C32 C31 1.429(10)
C46 C47 1.507(11)
C47 C48 1.459(13)
